data_7058040
loop_
_publ_author_name
'Kumar, Poomani Ram'
'Britto, Neethinathan Johnee'
'Kathiravan, Arunkumar'
'Neels, Antonia'
'Jaccob, Madhavan'
'Mothi, Ebrahim M.'

_publ_section_title
;
 Synthesis and electronic properties of A3B-thienyl porphyrins:
 experimental and computational investigations
;
_journal_issue 3
_journal_name_full 'New Journal of Chemistry'
_journal_page_first 1569
_journal_paper_doi 10.1039/C8NJ04289F
_journal_volume 43
_journal_year 2019
_chemical_formula_moiety 'C41 H30 N4 O3 S3'
_chemical_formula_sum 'C44 H33 N4 O3 S3'
_chemical_formula_weight 761.92
_space_group_crystal_system monoclinic
_space_group_IT_number 14
_space_group_name_Hall '-P 2ybc'
_space_group_name_H-M_alt 'P 1 21/c 1'
_symmetry_space_group_name_Hall '-P 2ybc'
_symmetry_space_group_name_H-M 'P 1 21/c 1'
_atom_sites_solution_hydrogens mixed
_audit_creation_date 2018-10-10
_audit_creation_method
;
Olex2 1.2
(compiled 2018.05.29 svn.r3508 for OlexSys, GUI svn.r5506)
;
_audit_update_record
;
2018-10-09 deposited with the CCDC.
2018-12-12 downloaded from the CCDC.
;
_cell_angle_alpha 90
_cell_angle_beta 93.247(7)
_cell_angle_gamma 90
_cell_formula_units_Z 4
_cell_length_a 12.3276(11)
_cell_length_b 13.0193(7)
_cell_length_c 23.939(2)
_cell_measurement_reflns_used 36440
_cell_measurement_temperature 293(2)
_cell_measurement_theta_max 25.58
_cell_measurement_theta_min 1.65
_cell_volume 3836.0(5)
_computing_molecular_graphics 'Olex2 (Dolomanov et al., 2009)'
_computing_publication_material 'Olex2 (Dolomanov et al., 2009)'
_computing_structure_refinement 'ShelXL (Sheldrick, 2015)'
_diffrn_ambient_temperature 293(2)
_diffrn_detector_area_resol_mean 6.67
_diffrn_measured_fraction_theta_full 0.984
_diffrn_measured_fraction_theta_max 0.984
_diffrn_measurement_device_type 'STOE IPDS 2'
_diffrn_measurement_method 'rotation method'
_diffrn_radiation_monochromator 'plane graphite'
_diffrn_radiation_type MoK\a
_diffrn_radiation_wavelength 0.71073
_diffrn_reflns_av_R_equivalents 0.0610
_diffrn_reflns_av_unetI/netI 0.0310
_diffrn_reflns_Laue_measured_fraction_full 0.984
_diffrn_reflns_Laue_measured_fraction_max 0.984
_diffrn_reflns_limit_h_max 14
_diffrn_reflns_limit_h_min -14
_diffrn_reflns_limit_k_max 15
_diffrn_reflns_limit_k_min -15
_diffrn_reflns_limit_l_max 28
_diffrn_reflns_limit_l_min -28
_diffrn_reflns_number 48920
_diffrn_reflns_point_group_measured_fraction_full 0.984
_diffrn_reflns_point_group_measured_fraction_max 0.984
_diffrn_reflns_theta_full 25.232
_diffrn_reflns_theta_max 25.232
_diffrn_reflns_theta_min 1.655
_exptl_absorpt_coefficient_mu 0.240
_exptl_absorpt_correction_type none
_exptl_crystal_colour 'clear dark blue'
_exptl_crystal_colour_lustre clear
_exptl_crystal_colour_modifier dark
_exptl_crystal_colour_primary blue
_exptl_crystal_density_diffrn 1.319
_exptl_crystal_description rod
_exptl_crystal_F_000 1588
_exptl_crystal_size_max 0.5
_exptl_crystal_size_mid 0.45
_exptl_crystal_size_min 0.3
_refine_diff_density_max 0.202
_refine_diff_density_min -0.288
_refine_diff_density_rms 0.041
_refine_ls_extinction_coef 0.0020(4)
_refine_ls_extinction_expression Fc^*^=kFc[1+0.001xFc^2^\l^3^/sin(2\q)]^-1/4^
_refine_ls_extinction_method 'SHELXL-2018/3 (Sheldrick 2018)'
_refine_ls_goodness_of_fit_ref 1.012
_refine_ls_hydrogen_treatment mixed
_refine_ls_matrix_type full
_refine_ls_number_parameters 498
_refine_ls_number_reflns 6839
_refine_ls_number_restraints 26
_refine_ls_restrained_S_all 1.023
_refine_ls_R_factor_all 0.0527
_refine_ls_R_factor_gt 0.0377
_refine_ls_shift/su_max 0.001
_refine_ls_shift/su_mean 0.000
_refine_ls_structure_factor_coef Fsqd
_refine_ls_weighting_details 'w=1/[\s^2^(Fo^2^)+(0.0694P)^2^] where P=(Fo^2^+2Fc^2^)/3'
_refine_ls_weighting_scheme calc
_refine_ls_wR_factor_gt 0.1027
_refine_ls_wR_factor_ref 0.1090
_reflns_Friedel_coverage 0.000
_reflns_number_gt 5036
_reflns_number_total 6839
_reflns_threshold_expression 'I > 2\s(I)'
_cod_data_source_file c8nj04289f2.cif
_cod_data_source_block mr68
_cod_depositor_comments 'Adding full bibliography for 7058040--7058041.cif.'
_cod_database_code 7058040
_shelx_shelxl_version_number 2018/3
_shelx_space_group_comment
;
The symmetry employed for this shelxl refinement is uniquely defined
by the following loop, which should always be used as a source of
symmetry information in preference to the above space-group names.
They are only intended as comments.
;
_shelx_estimated_absorpt_t_max 0.932
_shelx_estimated_absorpt_t_min 0.890
_olex2_refinement_description
;
1. Fixed Uiso
 At 1.2 times of:
  All C(H) groups, All C(H,H,H) groups
2. Restrained distances
 C15-C16 = C15-C16A = C24-C25 = C24-C25A
 1.38 with sigma of 0.02
 C25-C26 = C26-C27 = C16-C17 = C17-C18
 1.43 with sigma of 0.02
 C25A-C26A = C26A-C27A = C16A-C17A = C17A-C18A
 1.43 with sigma of 0.02
 C15-S2 = C15-S2A = S2-C18 = S2A-C18A
 1.72 with sigma of 0.02
 C24-S3 = C24-S3A = S3-C27 = S3A-C27A
 1.72 with sigma of 0.02
 S2A-C16A = S2A-C17A
 2.56 with sigma of 0.02
 S3A-C26A = S3A-C25A
 2.56 with sigma of 0.02
 C16A-C18A
 2.3 with sigma of 0.02
 C25A-C27A
 2.3 with sigma of 0.02
3. Uiso/Uaniso restraints and constraints
Uanis(S2) = Uanis(C16A)
Uanis(S2A) = Uanis(C16)
Uanis(C17) = Uanis(C18A)
Uanis(C17A) = Uanis(C18)
Uanis(S3) = Uanis(C25A)
Uanis(S3A) = Uanis(C25)
Uanis(C26) = Uanis(C27A)
Uanis(C26A) = Uanis(C27)
4. Others
 Sof(C16A)=Sof(H16A)=Sof(C17A)=Sof(H17A)=Sof(C18A)=Sof(H18A)=1-FVAR(1)
 Sof(C16)=Sof(H16)=Sof(C17)=Sof(H17)=Sof(C18)=Sof(H18)=FVAR(1)
 Sof(C25A)=Sof(H25A)=Sof(C26A)=Sof(H26A)=Sof(C27A)=Sof(H27A)=1-FVAR(2)
 Sof(C25)=Sof(H25)=Sof(C26)=Sof(H26)=Sof(C27)=Sof(H27)=FVAR(2)
 Fixed Sof: S2(0.7) S2A(0.3) S3(0.8) S3A(0.2)
5.a Aromatic/amide H refined with riding coordinates:
 C2(H2), C3(H3), C7(H7), C8(H8), C9(H9), C11(H11), C12(H12), C16(H16),
 C17(H17), C18(H18), C16A(H16A), C17A(H17A), C18A(H18A), C20(H20), C21(H21),
 C25(H25), C26(H26), C27(H27), C25A(H25A), C26A(H26A), C27A(H27A), C29(H29),
 C30(H30), C34(H34), C38(H38)
5.b Idealised Me refined as rotating group:
 C39(H39A,H39B,H39C), C40(H40A,H40B,H40C), C41(H41A,H41B,H41C)
;
_olex2_submission_original_sample_id 'Compound 8'
_olex2_submission_special_instructions 'No special instructions were received'

loop_
_space_group_symop_operation_xyz
'x, y, z'
'-x, y+1/2, -z+1/2'
'-x, -y, -z'
'x, -y-1/2, z-1/2'

loop_
_atom_site_label
_atom_site_type_symbol
_atom_site_fract_x
_atom_site_fract_y
_atom_site_fract_z
_atom_site_U_iso_or_equiv
_atom_site_adp_type
_atom_site_occupancy
_atom_site_site_symmetry_order
_atom_site_calc_flag
_atom_site_refinement_flags_posn
_atom_site_refinement_flags_occupancy
_atom_site_disorder_assembly
_atom_site_disorder_group
C1 C 0.53252(13) 0.36186(12) 0.36104(7) 0.0339(4) Uani 1 1 d . . . .
C2 C 0.64750(14) 0.36456(13) 0.35306(7) 0.0380(4) Uani 1 1 d . . . .
H2 H 0.697109 0.312116 0.361243 0.046 Uiso 1 1 calc R . . .
C3 C 0.66953(13) 0.45705(13) 0.33157(7) 0.0365(4) Uani 1 1 d . . . .
H3 H 0.737037 0.480795 0.321799 0.044 Uiso 1 1 calc R . . .
C4 C 0.56779(13) 0.51253(12) 0.32660(7) 0.0323(4) Uani 1 1 d . . . .
C5 C 0.55951(13) 0.61465(12) 0.30808(7) 0.0336(4) Uani 1 1 d . . . .
C6 C 0.65794(13) 0.66333(12) 0.28726(7) 0.0365(4) Uani 1 1 d . . . .
C7 C 0.71931(14) 0.74088(13) 0.31102(8) 0.0435(4) Uani 1 1 d . . . .
H7 H 0.704482 0.772617 0.344549 0.052 Uiso 1 1 calc R . . .
C8 C 0.80776(15) 0.76740(15) 0.27894(10) 0.0518(5) Uani 1 1 d . . . .
H8 H 0.857893 0.818326 0.289207 0.062 Uiso 1 1 calc R . . .
C9 C 0.81187(15) 0.71112(16) 0.23186(10) 0.0540(5) Uani 1 1 d . . . .
H9 H 0.864862 0.718789 0.206025 0.065 Uiso 1 1 calc R . . .
C10 C 0.46635(13) 0.67647(12) 0.30822(7) 0.0324(4) Uani 1 1 d . . . .
C11 C 0.45497(14) 0.77944(12) 0.28789(7) 0.0371(4) Uani 1 1 d . . . .
H11 H 0.509127 0.818449 0.272623 0.045 Uiso 1 1 calc R . . .
C12 C 0.35207(13) 0.81015(12) 0.29472(7) 0.0368(4) Uani 1 1 d . . . .
H12 H 0.323330 0.874337 0.285392 0.044 Uiso 1 1 calc R . . .
C13 C 0.29474(13) 0.72720(12) 0.31874(7) 0.0337(4) Uani 1 1 d . . . .
C14 C 0.18489(13) 0.72512(12) 0.33003(7) 0.0344(4) Uani 1 1 d . . . .
C15 C 0.12277(14) 0.82137(13) 0.31857(8) 0.0388(4) Uani 1 1 d D . . .
C16 C 0.0894(8) 0.8939(7) 0.3585(3) 0.0518(8) Uani 0.887(5) 1 d D P A 1
H16 H 0.101587 0.888139 0.397088 0.062 Uiso 0.887(5) 1 calc R P A 1
C17 C 0.0317(5) 0.9809(5) 0.32884(17) 0.0630(13) Uani 0.887(5) 1 d D P A 1
H17 H 0.003290 1.037902 0.346347 0.076 Uiso 0.887(5) 1 calc R P A 1
C18 C 0.0266(2) 0.9653(3) 0.27403(14) 0.0563(8) Uani 0.887(5) 1 d D P A 1
H18 H -0.008174 1.010760 0.249005 0.068 Uiso 0.887(5) 1 calc R P A 1
C16A C 0.106(2) 0.857(2) 0.2708(6) 0.0542(2) Uani 0.113(5) 1 d D P A 2
H16A H 0.125674 0.823675 0.238697 0.065 Uiso 0.113(5) 1 calc R P A 2
C17A C 0.053(3) 0.954(3) 0.2692(9) 0.0563(8) Uani 0.113(5) 1 d D P A 2
H17A H 0.045480 0.996480 0.238156 0.068 Uiso 0.113(5) 1 calc R P A 2
C18A C 0.015(5) 0.974(4) 0.3228(10) 0.0630(13) Uani 0.113(5) 1 d D P A 2
H18A H -0.040237 1.020648 0.330034 0.076 Uiso 0.113(5) 1 calc R P A 2
C19 C 0.12981(13) 0.63978(12) 0.35074(7) 0.0351(4) Uani 1 1 d . . . .
C20 C 0.01543(14) 0.63847(13) 0.36065(8) 0.0395(4) Uani 1 1 d . . . .
H20 H -0.033290 0.692467 0.354800 0.047 Uiso 1 1 calc R . . .
C21 C -0.00732(14) 0.54445(14) 0.37995(7) 0.0398(4) Uani 1 1 d . . . .
H21 H -0.074741 0.520913 0.389975 0.048 Uiso 1 1 calc R . . .
C22 C 0.09316(13) 0.48684(12) 0.38213(7) 0.0342(4) Uani 1 1 d . . . .
C23 C 0.10244(13) 0.38493(13) 0.40098(7) 0.0357(4) Uani 1 1 d . . . .
C24 C 0.00696(14) 0.33671(13) 0.42528(8) 0.0411(4) Uani 1 1 d D . . .
C25 C -0.0296(11) 0.3524(12) 0.4770(4) 0.0776(15) Uani 0.892(5) 1 d D P B 1
H25 H 0.002474 0.399244 0.502176 0.093 Uiso 0.892(5) 1 calc R P B 1
C26 C -0.1205(5) 0.2919(4) 0.48961(16) 0.0783(13) Uani 0.892(5) 1 d D P B 1
H26 H -0.154241 0.293690 0.523362 0.094 Uiso 0.892(5) 1 calc R P B 1
C27 C -0.1507(2) 0.2320(2) 0.44644(16) 0.0612(9) Uani 0.892(5) 1 d D P B 1
H27 H -0.209204 0.186882 0.446204 0.073 Uiso 0.892(5) 1 calc R P B 1
C25A C -0.0806(15) 0.2961(18) 0.3938(7) 0.0550(2) Uani 0.108(5) 1 d D P B 2
H25A H -0.101894 0.312733 0.356992 0.066 Uiso 0.108(5) 1 calc R P B 2
C26A C -0.132(3) 0.224(2) 0.4285(10) 0.0612(9) Uani 0.108(5) 1 d D P B 2
H26A H -0.166088 0.163993 0.416590 0.073 Uiso 0.108(5) 1 calc R P B 2
C27A C -0.121(4) 0.260(4) 0.4840(11) 0.0783(13) Uani 0.108(5) 1 d D P B 2
H27A H -0.161687 0.236495 0.512929 0.094 Uiso 0.108(5) 1 calc R P B 2
C28 C 0.19664(14) 0.32486(12) 0.40237(7) 0.0357(4) Uani 1 1 d . . . .
C29 C 0.20790(14) 0.22238(13) 0.42320(8) 0.0412(4) Uani 1 1 d . . . .
H29 H 0.152798 0.182818 0.437199 0.049 Uiso 1 1 calc R . . .
C30 C 0.31202(14) 0.19271(13) 0.41911(7) 0.0403(4) Uani 1 1 d . . . .
H30 H 0.341269 0.129357 0.429766 0.048 Uiso 1 1 calc R . . .
C31 C 0.36925(14) 0.27602(12) 0.39549(7) 0.0349(4) Uani 1 1 d . . . .
C32 C 0.47916(13) 0.27852(12) 0.38466(7) 0.0355(4) Uani 1 1 d . . . .
C33 C 0.54484(13) 0.18510(12) 0.40054(7) 0.0351(4) Uani 1 1 d . . . .
C34 C 0.56045(13) 0.15731(12) 0.45652(7) 0.0367(4) Uani 1 1 d . . . .
H34 H 0.531158 0.197439 0.484061 0.044 Uiso 1 1 calc R . . .
C35 C 0.61967(13) 0.06978(12) 0.47138(7) 0.0358(4) Uani 1 1 d . . . .
C36 C 0.66348(14) 0.00947(12) 0.43006(8) 0.0379(4) Uani 1 1 d . . . .
C37 C 0.64951(15) 0.03892(13) 0.37426(7) 0.0394(4) Uani 1 1 d . . . .
C38 C 0.58993(14) 0.12661(12) 0.35946(7) 0.0387(4) Uani 1 1 d . . . .
H38 H 0.580447 0.145855 0.322089 0.046 Uiso 1 1 calc R . . .
C39 C 0.60588(17) 0.10050(15) 0.56884(8) 0.0513(5) Uani 1 1 d . . . .
H39A H 0.528416 0.108577 0.564922 0.062 Uiso 1 1 calc GR . . .
H39B H 0.640009 0.166580 0.566910 0.062 Uiso 1 1 calc GR . . .
H39C H 0.625578 0.069201 0.604286 0.062 Uiso 1 1 calc GR . . .
C40 C 0.82906(19) -0.0756(2) 0.44782(12) 0.0767(8) Uani 1 1 d . . . .
H40A H 0.852511 -0.028580 0.476919 0.092 Uiso 1 1 calc GR . . .
H40B H 0.853613 -0.051961 0.412714 0.092 Uiso 1 1 calc GR . . .
H40C H 0.858947 -0.142410 0.456011 0.092 Uiso 1 1 calc GR . . .
C41 C 0.6911(2) 0.00990(17) 0.28000(8) 0.0626(6) Uani 1 1 d . . . .
H41A H 0.721924 0.077316 0.277296 0.075 Uiso 1 1 calc GR . . .
H41B H 0.616313 0.011528 0.266471 0.075 Uiso 1 1 calc GR . . .
H41C H 0.730431 -0.037253 0.257874 0.075 Uiso 1 1 calc GR . . .
N1 N 0.48487(11) 0.45333(10) 0.34462(6) 0.0333(3) Uani 1 1 d . . . .
N2 N 0.36776(11) 0.64824(11) 0.32686(6) 0.0326(3) Uani 1 1 d . . . .
H2A H 0.3513(17) 0.5902(18) 0.3405(9) 0.062(7) Uiso 1 1 d . . . .
N3 N 0.17599(11) 0.54595(10) 0.36378(6) 0.0344(3) Uani 1 1 d . . . .
N4 N 0.29600(11) 0.35385(11) 0.38562(6) 0.0353(3) Uani 1 1 d . . . .
H4 H 0.3095(17) 0.4109(18) 0.3726(9) 0.059(7) Uiso 1 1 d . . . .
O1 O 0.64089(10) 0.03699(9) 0.52500(5) 0.0449(3) Uani 1 1 d . . . .
O2 O 0.71507(11) -0.08147(9) 0.44460(5) 0.0496(3) Uani 1 1 d . . . .
O3 O 0.69800(12) -0.02256(10) 0.33691(5) 0.0541(4) Uani 1 1 d . . . .
S1 S 0.70839(4) 0.62411(4) 0.22521(2) 0.05291(16) Uani 1 1 d . . . .
S2 S 0.08516(7) 0.86171(7) 0.25362(4) 0.0542(2) Uani 0.7 1 d D P A 1
S2A S 0.0851(6) 0.9004(5) 0.37264(19) 0.0518(8) Uani 0.3 1 d D P A 2
S3 S -0.07123(5) 0.24747(7) 0.39250(3) 0.0550(2) Uani 0.8 1 d D P B 1
S3A S -0.0240(13) 0.3545(14) 0.4910(4) 0.0776(15) Uani 0.2 1 d D P B 2

loop_
_atom_site_aniso_label
_atom_site_aniso_U_11
_atom_site_aniso_U_22
_atom_site_aniso_U_33
_atom_site_aniso_U_23
_atom_site_aniso_U_13
_atom_site_aniso_U_12
C1 0.0377(9) 0.0273(8) 0.0369(9) 0.0017(7) 0.0027(7) 0.0045(7)
C2 0.0367(9) 0.0308(9) 0.0468(10) 0.0026(7) 0.0036(7) 0.0069(7)
C3 0.0331(8) 0.0332(9) 0.0434(10) 0.0018(7) 0.0056(7) 0.0030(7)
C4 0.0335(8) 0.0286(8) 0.0350(9) -0.0005(7) 0.0050(7) 0.0016(7)
C5 0.0354(9) 0.0272(8) 0.0382(9) 0.0001(7) 0.0025(7) 0.0004(7)
C6 0.0348(9) 0.0279(8) 0.0471(10) 0.0072(7) 0.0049(7) 0.0041(7)
C7 0.0378(9) 0.0322(9) 0.0606(12) 0.0044(8) 0.0023(8) -0.0009(7)
C8 0.0371(10) 0.0362(10) 0.0820(16) 0.0161(10) 0.0026(10) -0.0018(8)
C9 0.0408(10) 0.0536(12) 0.0692(14) 0.0253(11) 0.0169(9) 0.0045(9)
C10 0.0333(8) 0.0275(8) 0.0368(9) -0.0006(7) 0.0052(7) 0.0011(7)
C11 0.0390(9) 0.0281(9) 0.0448(10) 0.0048(7) 0.0072(7) -0.0001(7)
C12 0.0409(9) 0.0261(8) 0.0435(10) 0.0051(7) 0.0043(7) 0.0045(7)
C13 0.0387(9) 0.0274(8) 0.0352(9) 0.0001(7) 0.0039(7) 0.0041(7)
C14 0.0388(9) 0.0288(9) 0.0361(9) 0.0007(7) 0.0057(7) 0.0049(7)
C15 0.0358(9) 0.0307(9) 0.0506(11) 0.0056(8) 0.0081(8) 0.0031(7)
C16 0.0706(9) 0.0420(9) 0.044(2) -0.0038(14) 0.0168(16) 0.0242(7)
C17 0.057(3) 0.0337(15) 0.100(2) 0.0008(14) 0.0204(16) 0.0118(19)
C18 0.039(2) 0.0483(15) 0.0820(18) 0.0257(13) 0.0094(13) 0.0048(12)
C16A 0.0450(5) 0.0505(5) 0.0675(6) 0.0145(4) 0.0060(4) 0.0078(4)
C17A 0.039(2) 0.0483(15) 0.0820(18) 0.0257(13) 0.0094(13) 0.0048(12)
C18A 0.057(3) 0.0337(15) 0.100(2) 0.0008(14) 0.0204(16) 0.0118(19)
C19 0.0371(9) 0.0322(9) 0.0363(9) 0.0024(7) 0.0043(7) 0.0053(7)
C20 0.0347(9) 0.0353(10) 0.0488(11) 0.0062(8) 0.0057(7) 0.0069(7)
C21 0.0328(9) 0.0411(10) 0.0461(10) 0.0043(8) 0.0064(7) 0.0022(7)
C22 0.0335(9) 0.0322(9) 0.0374(9) 0.0024(7) 0.0047(7) 0.0008(7)
C23 0.0355(9) 0.0335(9) 0.0384(9) 0.0027(7) 0.0036(7) -0.0007(7)
C24 0.0376(9) 0.0351(9) 0.0511(11) 0.0099(8) 0.0059(8) 0.0010(7)
C25 0.0931(16) 0.0962(13) 0.047(4) -0.016(3) 0.030(3) -0.0416(12)
C26 0.0702(16) 0.100(4) 0.0676(18) 0.0132(18) 0.0294(15) -0.017(2)
C27 0.0375(16) 0.0543(14) 0.092(3) 0.0283(16) 0.0081(14) -0.0076(12)
C25A 0.0449(4) 0.0492(4) 0.0710(5) -0.0058(3) 0.0048(3) -0.0090(3)
C26A 0.0375(16) 0.0543(14) 0.092(3) 0.0283(16) 0.0081(14) -0.0076(12)
C27A 0.0702(16) 0.100(4) 0.0676(18) 0.0132(18) 0.0294(15) -0.017(2)
C28 0.0391(9) 0.0298(9) 0.0387(9) 0.0029(7) 0.0057(7) -0.0012(7)
C29 0.0423(10) 0.0335(9) 0.0481(11) 0.0093(8) 0.0058(8) -0.0030(8)
C30 0.0437(10) 0.0289(9) 0.0484(11) 0.0086(7) 0.0029(8) 0.0029(7)
C31 0.0398(9) 0.0266(8) 0.0383(9) 0.0033(7) 0.0024(7) 0.0039(7)
C32 0.0400(9) 0.0272(8) 0.0393(10) 0.0022(7) 0.0012(7) 0.0026(7)
C33 0.0354(9) 0.0259(8) 0.0441(10) 0.0054(7) 0.0026(7) 0.0009(7)
C34 0.0378(9) 0.0303(9) 0.0423(10) 0.0024(7) 0.0056(7) -0.0004(7)
C35 0.0376(9) 0.0291(9) 0.0409(10) 0.0078(7) 0.0029(7) -0.0030(7)
C36 0.0411(9) 0.0258(8) 0.0469(10) 0.0082(7) 0.0036(8) 0.0042(7)
C37 0.0471(10) 0.0282(9) 0.0432(10) 0.0012(7) 0.0054(8) 0.0050(8)
C38 0.0461(10) 0.0293(9) 0.0407(10) 0.0063(7) 0.0021(8) 0.0036(7)
C39 0.0676(13) 0.0457(11) 0.0408(11) 0.0030(9) 0.0042(9) 0.0029(10)
C40 0.0603(14) 0.0817(17) 0.0893(18) 0.0371(14) 0.0158(12) 0.0322(13)
C41 0.0923(17) 0.0534(13) 0.0427(12) 0.0048(9) 0.0101(11) 0.0301(12)
N1 0.0378(7) 0.0247(7) 0.0376(8) 0.0026(6) 0.0040(6) 0.0021(6)
N2 0.0356(8) 0.0245(7) 0.0381(8) 0.0027(6) 0.0053(6) 0.0016(6)
N3 0.0362(7) 0.0285(7) 0.0389(8) 0.0032(6) 0.0046(6) 0.0018(6)
N4 0.0371(8) 0.0263(8) 0.0428(8) 0.0056(6) 0.0060(6) 0.0016(6)
O1 0.0573(8) 0.0384(7) 0.0392(7) 0.0092(5) 0.0052(6) 0.0076(6)
O2 0.0588(8) 0.0355(7) 0.0550(8) 0.0126(6) 0.0070(6) 0.0166(6)
O3 0.0804(10) 0.0409(7) 0.0414(7) 0.0043(6) 0.0074(7) 0.0279(7)
S1 0.0528(3) 0.0558(3) 0.0517(3) 0.0026(2) 0.0162(2) -0.0038(2)
S2 0.0450(5) 0.0505(5) 0.0675(6) 0.0145(4) 0.0060(4) 0.0078(4)
S2A 0.0706(9) 0.0420(9) 0.044(2) -0.0038(14) 0.0168(16) 0.0242(7)
S3 0.0449(4) 0.0492(4) 0.0710(5) -0.0058(3) 0.0048(3) -0.0090(3)
S3A 0.0931(16) 0.0962(13) 0.047(4) -0.016(3) 0.030(3) -0.0416(12)

loop_
_atom_type_symbol
_atom_type_description
_atom_type_scat_dispersion_real
_atom_type_scat_dispersion_imag
_atom_type_scat_source
C C 0.0033 0.0016 'International Tables Vol C Tables 4.2.6.8 and 6.1.1.4'
H H 0.0000 0.0000 'International Tables Vol C Tables 4.2.6.8 and 6.1.1.4'
N N 0.0061 0.0033 'International Tables Vol C Tables 4.2.6.8 and 6.1.1.4'
O O 0.0106 0.0060 'International Tables Vol C Tables 4.2.6.8 and 6.1.1.4'
S S 0.1246 0.1234 'International Tables Vol C Tables 4.2.6.8 and 6.1.1.4'

loop_
_geom_angle_atom_site_label_1
_geom_angle_atom_site_label_2
_geom_angle_atom_site_label_3
_geom_angle
C32 C1 C2 123.97(15)
N1 C1 C2 110.38(14)
N1 C1 C32 125.59(15)
C1 C2 H2 126.4
C3 C2 C1 107.11(15)
C3 C2 H2 126.4
C2 C3 H3 126.7
C2 C3 C4 106.62(15)
C4 C3 H3 126.7
C5 C4 C3 123.11(15)
N1 C4 C3 110.63(14)
N1 C4 C5 126.20(14)
C4 C5 C6 117.75(14)
C10 C5 C4 126.00(15)
C10 C5 C6 116.24(14)
C5 C6 S1 120.47(13)
C7 C6 C5 128.41(17)
C7 C6 S1 111.11(14)
C6 C7 H7 123.8
C6 C7 C8 112.38(19)
C8 C7 H7 123.8
C7 C8 H8 123.6
C9 C8 C7 112.88(18)
C9 C8 H8 123.6
C8 C9 H9 124.0
C8 C9 S1 112.05(15)
S1 C9 H9 124.0
C5 C10 C11 126.98(15)
N2 C10 C5 126.09(15)
N2 C10 C11 106.91(14)
C10 C11 H11 125.9
C12 C11 C10 108.14(15)
C12 C11 H11 125.9
C11 C12 H12 125.8
C11 C12 C13 108.35(14)
C13 C12 H12 125.8
C14 C13 C12 126.85(15)
N2 C13 C12 106.71(14)
N2 C13 C14 126.40(15)
C13 C14 C15 116.31(14)
C13 C14 C19 125.19(15)
C19 C14 C15 118.49(14)
C14 C15 S2 123.11(13)
C14 C15 S2A 121.3(2)
C16 C15 C14 127.0(4)
C16 C15 S2 109.9(4)
C16A C15 C14 123.2(10)
C16A C15 S2A 115.0(10)
C15 C16 H16 125.3
C15 C16 C17 109.4(5)
C17 C16 H16 125.3
C16 C17 H17 124.8
C18 C17 C16 110.4(4)
C18 C17 H17 124.8
C17 C18 H18 122.2
C17 C18 S2 115.5(2)
S2 C18 H18 122.2
C15 C16A H16A 122.8
C15 C16A C17A 114.5(13)
C17A C16A H16A 122.8
C16A C17A H17A 125.6
C16A C17A C18A 108.8(16)
C18A C17A H17A 125.6
C17A C18A H18A 125.2
C17A C18A S2A 109.7(15)
S2A C18A H18A 125.2
C14 C19 C20 124.25(15)
N3 C19 C14 125.39(15)
N3 C19 C20 110.35(14)
C19 C20 H20 126.5
C21 C20 C19 106.99(15)
C21 C20 H20 126.5
C20 C21 H21 126.6
C20 C21 C22 106.85(15)
C22 C21 H21 126.6
C23 C22 C21 123.75(15)
N3 C22 C21 110.45(14)
N3 C22 C23 125.80(15)
C22 C23 C24 118.33(15)
C28 C23 C22 126.04(15)
C28 C23 C24 115.50(14)
C23 C24 S3 123.94(14)
C23 C24 S3A 123.0(5)
C25 C24 C23 127.4(5)
C25 C24 S3 108.6(5)
C25A C24 C23 124.0(8)
C25A C24 S3A 110.8(9)
C24 C25 H25 122.6
C24 C25 C26 114.8(8)
C26 C25 H25 122.6
C25 C26 H26 124.7
C27 C26 C25 110.5(4)
C27 C26 H26 124.7
C26 C27 H27 123.9
C26 C27 S3 112.2(2)
S3 C27 H27 123.9
C24 C25A H25A 126.6
C24 C25A C26A 106.9(14)
C26A C25A H25A 126.6
C25A C26A H26A 125.9
C27A C26A C25A 108.2(14)
C27A C26A H26A 125.9
C26A C27A H27A 124.6
C26A C27A S3A 110.9(14)
S3A C27A H27A 124.6
C23 C28 C29 126.49(16)
N4 C28 C23 126.62(15)
N4 C28 C29 106.86(15)
C28 C29 H29 125.8
C30 C29 C28 108.43(15)
C30 C29 H29 125.8
C29 C30 H30 126.1
C29 C30 C31 107.73(15)
C31 C30 H30 126.1
C32 C31 C30 126.76(15)
N4 C31 C30 107.14(15)
N4 C31 C32 126.10(15)
C1 C32 C33 118.08(15)
C31 C32 C1 125.12(15)
C31 C32 C33 116.79(14)
C34 C33 C32 119.93(15)
C38 C33 C32 119.93(15)
C38 C33 C34 120.14(15)
C33 C34 H34 119.9
C35 C34 C33 120.15(16)
C35 C34 H34 119.9
C34 C35 C36 119.93(16)
O1 C35 C34 124.60(16)
O1 C35 C36 115.46(14)
C37 C36 C35 119.59(15)
O2 C36 C35 119.70(15)
O2 C36 C37 120.61(16)
C36 C37 C38 120.35(16)
O3 C37 C36 115.66(14)
O3 C37 C38 123.99(16)
C33 C38 C37 119.81(16)
C33 C38 H38 120.1
C37 C38 H38 120.1
H39A C39 H39B 109.5
H39A C39 H39C 109.5
H39B C39 H39C 109.5
O1 C39 H39A 109.5
O1 C39 H39B 109.5
O1 C39 H39C 109.5
H40A C40 H40B 109.5
H40A C40 H40C 109.5
H40B C40 H40C 109.5
O2 C40 H40A 109.5
O2 C40 H40B 109.5
O2 C40 H40C 109.5
H41A C41 H41B 109.5
H41A C41 H41C 109.5
H41B C41 H41C 109.5
O3 C41 H41A 109.5
O3 C41 H41B 109.5
O3 C41 H41C 109.5
C4 N1 C1 105.25(13)
C10 N2 C13 109.88(14)
C10 N2 H2A 126.7(15)
C13 N2 H2A 123.4(15)
C22 N3 C19 105.36(13)
C28 N4 C31 109.82(14)
C28 N4 H4 124.3(15)
C31 N4 H4 125.9(15)
C35 O1 C39 117.55(13)
C36 O2 C40 114.39(15)
C37 O3 C41 116.65(14)
C9 S1 C6 91.57(10)
C18 S2 C15 94.89(13)
C18A S2A C15 87.8(10)
C24 S3 C27 93.91(14)
C24 S3A C27A 90.3(9)

loop_
_geom_bond_atom_site_label_1
_geom_bond_atom_site_label_2
_geom_bond_distance
C1 C2 1.441(2)
C1 C32 1.404(2)
C1 N1 1.375(2)
C2 H2 0.9300
C2 C3 1.343(2)
C3 H3 0.9300
C3 C4 1.446(2)
C4 C5 1.403(2)
C4 N1 1.369(2)
C5 C6 1.480(2)
C5 C10 1.403(2)
C6 C7 1.366(2)
C6 S1 1.7200(18)
C7 H7 0.9300
C7 C8 1.412(3)
C8 H8 0.9300
C8 C9 1.348(3)
C9 H9 0.9300
C9 S1 1.707(2)
C10 C11 1.430(2)
C10 N2 1.368(2)
C11 H11 0.9300
C11 C12 1.349(2)
C12 H12 0.9300
C12 C13 1.429(2)
C13 C14 1.396(2)
C13 N2 1.373(2)
C14 C15 1.486(2)
C14 C19 1.407(2)
C15 C16 1.421(6)
C15 C16A 1.244(15)
C15 S2 1.681(2)
C15 S2A 1.737(4)
C16 H16 0.9300
C16 C17 1.496(9)
C17 H17 0.9300
C17 C18 1.326(4)
C18 H18 0.9300
C18 S2 1.618(3)
C16A H16A 0.9300
C16A C17A 1.407(18)
C17A H17A 0.9300
C17A C18A 1.421(18)
C18A H18A 0.9300
C18A S2A 1.73(2)
C19 C20 1.443(2)
C19 N3 1.376(2)
C20 H20 0.9300
C20 C21 1.344(2)
C21 H21 0.9300
C21 C22 1.446(2)
C22 C23 1.404(2)
C22 N3 1.371(2)
C23 C24 1.482(2)
C23 C28 1.399(2)
C24 C25 1.357(9)
C24 C25A 1.386(14)
C24 S3 1.676(2)
C24 S3A 1.655(10)
C25 H25 0.9300
C25 C26 1.416(11)
C26 H26 0.9300
C26 C27 1.331(5)
C27 H27 0.9300
C27 S3 1.677(3)
C25A H25A 0.9300
C25A C26A 1.421(18)
C26A H26A 0.9300
C26A C27A 1.408(18)
C27A H27A 0.9300
C27A S3A 1.715(19)
C28 C29 1.428(2)
C28 N4 1.364(2)
C29 H29 0.9300
C29 C30 1.349(2)
C30 H30 0.9300
C30 C31 1.428(2)
C31 C32 1.394(2)
C31 N4 1.369(2)
C32 C33 1.498(2)
C33 C34 1.391(2)
C33 C38 1.385(2)
C34 H34 0.9300
C34 C35 1.389(2)
C35 C36 1.395(2)
C35 O1 1.364(2)
C36 C37 1.391(3)
C36 O2 1.379(2)
C37 C38 1.392(2)
C37 O3 1.363(2)
C38 H38 0.9300
C39 H39A 0.9600
C39 H39B 0.9600
C39 H39C 0.9600
C39 O1 1.422(2)
C40 H40A 0.9600
C40 H40B 0.9600
C40 H40C 0.9600
C40 O2 1.405(3)
C41 H41A 0.9600
C41 H41B 0.9600
C41 H41C 0.9600
C41 O3 1.424(2)
N2 H2A 0.85(2)
N4 H4 0.83(2)

loop_
_geom_torsion_atom_site_label_1
_geom_torsion_atom_site_label_2
_geom_torsion_atom_site_label_3
_geom_torsion_atom_site_label_4
_geom_torsion
C1 C2 C3 C4 0.47(19)
C1 C32 C33 C34 114.05(18)
C1 C32 C33 C38 -65.9(2)
C2 C1 C32 C31 176.51(17)
C2 C1 C32 C33 -2.4(3)
C2 C1 N1 C4 0.05(18)
C2 C3 C4 C5 176.84(16)
C2 C3 C4 N1 -0.5(2)
C3 C4 C5 C6 6.5(2)
C3 C4 C5 C10 -172.35(16)
C3 C4 N1 C1 0.25(18)
C4 C5 C6 C7 -111.2(2)
C4 C5 C6 S1 69.44(19)
C4 C5 C10 C11 -177.78(17)
C4 C5 C10 N2 0.6(3)
C5 C4 N1 C1 -176.96(16)
C5 C6 C7 C8 179.99(16)
C5 C6 S1 C9 179.94(14)
C5 C10 C11 C12 178.73(16)
C5 C10 N2 C13 -177.89(15)
C6 C5 C10 C11 3.3(3)
C6 C5 C10 N2 -178.29(15)
C6 C7 C8 C9 0.4(2)
C7 C6 S1 C9 0.46(14)
C7 C8 C9 S1 -0.1(2)
C8 C9 S1 C6 -0.22(15)
C10 C5 C6 C7 67.8(2)
C10 C5 C6 S1 -111.59(15)
C10 C11 C12 C13 -0.9(2)
C11 C10 N2 C13 0.75(18)
C11 C12 C13 C14 -176.62(17)
C11 C12 C13 N2 1.33(19)
C12 C13 C14 C15 -3.5(3)
C12 C13 C14 C19 176.10(17)
C12 C13 N2 C10 -1.27(18)
C13 C14 C15 C16 -103.8(5)
C13 C14 C15 C16A 65.5(17)
C13 C14 C15 S2 74.0(2)
C13 C14 C15 S2A -105.6(3)
C13 C14 C19 C20 -178.21(17)
C13 C14 C19 N3 1.0(3)
C14 C13 N2 C10 176.69(16)
C14 C15 C16 C17 178.4(4)
C14 C15 C16A C17A -175(2)
C14 C15 S2 C18 -179.24(19)
C14 C15 S2A C18A -175(2)
C14 C19 C20 C21 179.69(17)
C14 C19 N3 C22 -179.94(16)
C15 C14 C19 C20 1.4(3)
C15 C14 C19 N3 -179.44(16)
C15 C16 C17 C18 0.8(9)
C15 C16A C17A C18A -12(5)
C16 C15 S2 C18 -1.1(5)
C16 C17 C18 S2 -1.7(8)
C17 C18 S2 C15 1.7(4)
C16A C15 S2A C18A 13(3)
C16A C17A C18A S2A 21(6)
C17A C18A S2A C15 -19(4)
C19 C14 C15 C16 76.5(5)
C19 C14 C15 C16A -114.2(17)
C19 C14 C15 S2 -105.66(18)
C19 C14 C15 S2A 74.8(4)
C19 C20 C21 C22 0.0(2)
C20 C19 N3 C22 -0.64(19)
C20 C21 C22 C23 179.13(17)
C20 C21 C22 N3 -0.4(2)
C21 C22 C23 C24 -6.3(3)
C21 C22 C23 C28 177.97(17)
C21 C22 N3 C19 0.66(19)
C22 C23 C24 C25 -76.6(9)
C22 C23 C24 C25A 80.0(12)
C22 C23 C24 S3 106.34(18)
C22 C23 C24 S3A -81.9(9)
C22 C23 C28 C29 177.73(17)
C22 C23 C28 N4 -0.3(3)
C23 C22 N3 C19 -178.91(16)
C23 C24 C25 C26 -177.3(6)
C23 C24 C25A C26A 157.7(16)
C23 C24 S3 C27 177.72(18)
C23 C24 S3A C27A -171(2)
C23 C28 C29 C30 -177.76(17)
C23 C28 N4 C31 177.43(16)
C24 C23 C28 C29 1.9(3)
C24 C23 C28 N4 -176.08(16)
C24 C25 C26 C27 -0.4(14)
C24 C25A C26A C27A 34(4)
C25 C24 S3 C27 0.2(7)
C25 C26 C27 S3 0.6(9)
C26 C27 S3 C24 -0.4(4)
C25A C24 S3A C27A 25(3)
C25A C26A C27A S3A -16(5)
C26A C27A S3A C24 -5(4)
C28 C23 C24 C25 99.6(9)
C28 C23 C24 C25A -103.9(12)
C28 C23 C24 S3 -77.5(2)
C28 C23 C24 S3A 94.3(9)
C28 C29 C30 C31 0.0(2)
C29 C28 N4 C31 -0.88(19)
C29 C30 C31 C32 179.18(17)
C29 C30 C31 N4 -0.5(2)
C30 C31 C32 C1 179.62(17)
C30 C31 C32 C33 -1.4(3)
C30 C31 N4 C28 0.86(19)
C31 C32 C33 C34 -65.0(2)
C31 C32 C33 C38 115.06(18)
C32 C1 C2 C3 -177.73(16)
C32 C1 N1 C4 177.39(16)
C32 C31 N4 C28 -178.82(16)
C32 C33 C34 C35 178.88(15)
C32 C33 C38 C37 -179.00(15)
C33 C34 C35 C36 -0.1(2)
C33 C34 C35 O1 178.94(15)
C34 C33 C38 C37 1.0(2)
C34 C35 C36 C37 1.5(3)
C34 C35 C36 O2 -175.07(15)
C34 C35 O1 C39 -4.3(2)
C35 C36 C37 C38 -1.6(3)
C35 C36 C37 O3 177.91(15)
C35 C36 O2 C40 -101.1(2)
C36 C35 O1 C39 174.81(15)
C36 C37 C38 C33 0.3(3)
C36 C37 O3 C41 -175.85(18)
C37 C36 O2 C40 82.4(2)
C38 C33 C34 C35 -1.2(2)
C38 C37 O3 C41 3.6(3)
N1 C1 C2 C3 -0.3(2)
N1 C1 C32 C31 -0.5(3)
N1 C1 C32 C33 -179.42(15)
N1 C4 C5 C6 -176.61(15)
N1 C4 C5 C10 4.5(3)
N2 C10 C11 C12 0.10(19)
N2 C13 C14 C15 178.96(16)
N2 C13 C14 C19 -1.5(3)
N3 C19 C20 C21 0.4(2)
N3 C22 C23 C24 173.20(16)
N3 C22 C23 C28 -2.5(3)
N4 C28 C29 C30 0.5(2)
N4 C31 C32 C1 -0.8(3)
N4 C31 C32 C33 178.19(16)
O1 C35 C36 C37 -177.65(15)
O1 C35 C36 O2 5.8(2)
O2 C36 C37 C38 174.91(16)
O2 C36 C37 O3 -5.6(2)
O3 C37 C38 C33 -179.12(17)
S1 C6 C7 C8 -0.59(19)
S2 C15 C16 C17 0.3(8)
S2A C15 C16A C17A -3(3)
S3 C24 C25 C26 0.1(13)
S3A C24 C25A C26A -38(2)

loop_
_smtbx_masks_void_nr
_smtbx_masks_void_average_x
_smtbx_masks_void_average_y
_smtbx_masks_void_average_z
_smtbx_masks_void_volume
_smtbx_masks_void_count_electrons
_smtbx_masks_void_content
1 0.500 0.000 0.000 239.1 64.0 (C6H14)0.32
2 0.500 0.500 0.500 239.1 64.0 (C6H14)0.32
